data_4337123
loop_
_publ_author_name
'Naglav, Dominik'
'Bl\"aser, Dieter'
'W\"olper, Christoph'
'Schulz, Stephan'

_publ_contact_author
;
         Prof. Dr. Schulz, Stephan
         Fachbereich Chemie der
         Universit\"at Duisburg-Essen
         Campus Essen, Universit\"atsstr. 7
         D-45141 Essen, Germany
;
_publ_section_title
;
 Synthesis and Characterization of Heteroleptic 1-Tris(pyrazolyl)borate
 Beryllium Complexes.
;
_journal_issue 2
_journal_name_full 'Inorganic chemistry'
_journal_page_first 1241
_journal_page_last 1249
_journal_paper_doi 10.1021/ic402895h
_journal_volume 53
_journal_year 2014
_chemical_formula_sum 'C12 H14 B Be F N8'
_chemical_formula_weight 309.13
_chemical_name_systematic
;
 ?
;
_space_group_crystal_system monoclinic
_space_group_IT_number 14
_space_group_name_Hall '-P 2yn'
_space_group_name_H-M_alt 'P 1 21/n 1'
_symmetry_space_group_name_Hall '-P 2yn'
_symmetry_space_group_name_H-M 'P 1 21/n 1'
_atom_sites_solution_hydrogens difmap
_atom_sites_solution_primary direct
_atom_sites_solution_secondary difmap
_audit_creation_method SHELXL-2013
_cell_angle_alpha 90
_cell_angle_beta 101.130(6)
_cell_angle_gamma 90
_cell_formula_units_Z 4
_cell_length_a 7.7207(8)
_cell_length_b 15.7986(17)
_cell_length_c 12.7865(13)
_cell_measurement_reflns_used 8830
_cell_measurement_temperature 180(1)
_cell_measurement_theta_max 26.69
_cell_measurement_theta_min 2.56
_cell_volume 1530.3(3)
_computing_cell_refinement 'BRUKER D8 KAPPA APEX 2 Vers. 3.0-2009'
_computing_data_collection 'BRUKER D8 KAPPA APEX 2 Vers. 3.0-2009'
_computing_data_reduction 'BRUKER D8 KAPPA APEX 2 Vers. 3.0-2009'
_computing_molecular_graphics 'BRUKER AXS SHELXTL (c) 2008 / Vers. 2008/4'
_computing_publication_material 'SHELXL-2013 (Sheldrick, 2013)'
_computing_structure_refinement 'SHELXL-2013 (Sheldrick, 2013)'
_computing_structure_solution 'BRUKER D8 KAPPA APEX 2 Vers. 3.0-2009'
_diffrn_ambient_temperature 180(1)
_diffrn_detector_area_resol_mean 512
_diffrn_measured_fraction_theta_full 0.998
_diffrn_measured_fraction_theta_max 0.984
_diffrn_measurement_device_type
; 
 Bruker D8 KAPPA series II with APEX II area detector system
;
_diffrn_measurement_method
;
 Data collection strategy APEX 2/COSMO
;
_diffrn_radiation_monochromator 'Triumph Goebel mirror'
_diffrn_radiation_type MoK\a
_diffrn_radiation_wavelength 0.71073
_diffrn_reflns_av_R_equivalents 0.0458
_diffrn_reflns_av_unetI/netI 0.0337
_diffrn_reflns_Laue_measured_fraction_full 0.998
_diffrn_reflns_Laue_measured_fraction_max 0.984
_diffrn_reflns_limit_h_max 10
_diffrn_reflns_limit_h_min -10
_diffrn_reflns_limit_k_max 20
_diffrn_reflns_limit_k_min -20
_diffrn_reflns_limit_l_max 16
_diffrn_reflns_limit_l_min -16
_diffrn_reflns_number 23592
_diffrn_reflns_point_group_measured_fraction_full 0.998
_diffrn_reflns_point_group_measured_fraction_max 0.984
_diffrn_reflns_theta_full 25.242
_diffrn_reflns_theta_max 27.651
_diffrn_reflns_theta_min 2.073
_diffrn_source 'sealed X-RAY tube'
_exptl_absorpt_coefficient_mu 0.096
_exptl_absorpt_correction_T_max 0.75
_exptl_absorpt_correction_T_min 0.65
_exptl_absorpt_correction_type multi-scan
_exptl_absorpt_process_details
; 
 BRUKER AXS SMART APEX 2 Vers. 3.0-2009
 R.H. Blessing, Acta Cryst. (1995) A51 33-38 
;
_exptl_crystal_colour colourless
_exptl_crystal_density_diffrn 1.342
_exptl_crystal_description block
_exptl_crystal_F_000 640
_exptl_crystal_size_max 0.250
_exptl_crystal_size_mid 0.220
_exptl_crystal_size_min 0.150
_refine_diff_density_max 0.294
_refine_diff_density_min -0.209
_refine_diff_density_rms 0.046
_refine_ls_extinction_method none
_refine_ls_goodness_of_fit_ref 1.021
_refine_ls_hydrogen_treatment mixed
_refine_ls_matrix_type full
_refine_ls_number_parameters 212
_refine_ls_number_reflns 3508
_refine_ls_number_restraints 0
_refine_ls_restrained_S_all 1.021
_refine_ls_R_factor_all 0.0705
_refine_ls_R_factor_gt 0.0454
_refine_ls_shift/su_max 0.000
_refine_ls_shift/su_mean 0.000
_refine_ls_structure_factor_coef Fsqd
_refine_ls_weighting_details 'w=1/[\s^2^(Fo^2^)+(0.0619P)^2^+0.5263P] where P=(Fo^2^+2Fc^2^)/3'
_refine_ls_weighting_scheme calc
_refine_ls_wR_factor_gt 0.1117
_refine_ls_wR_factor_ref 0.1282
_reflns_Friedel_coverage 0.000
_reflns_number_gt 2532
_reflns_number_total 3508
_reflns_threshold_expression 'I > 2\s(I)'
_cod_data_source_file ic402895h_si_001.cif
_cod_data_source_block dnp_020m_newlabl
_cod_database_code 4337123
_shelx_space_group_comment
;
The symmetry employed for this shelxl refinement is uniquely defined
by the following loop, which should always be used as a source of
symmetry information in preference to the above space-group names.
They are only intended as comments.
;
_shelx_estimated_absorpt_t_min 0.977
_shelx_estimated_absorpt_t_max 0.986
_shelxl_version_number 2013-4

loop_
_space_group_symop_operation_xyz
'x, y, z'
'-x+1/2, y+1/2, -z+1/2'
'-x, -y, -z'
'x-1/2, -y-1/2, z-1/2'

loop_
_atom_site_label
_atom_site_type_symbol
_atom_site_fract_x
_atom_site_fract_y
_atom_site_fract_z
_atom_site_U_iso_or_equiv
_atom_site_adp_type
_atom_site_occupancy
_atom_site_site_symmetry_order
_atom_site_calc_flag
_atom_site_refinement_flags_posn
_atom_site_refinement_flags_adp
Be1 Be 0.3481(3) 0.82503(13) 0.30240(18) 0.0318(5) Uani 1 1 d . .
H1A H 0.4298 0.5828 0.4417 0.048 Uiso 1 1 d R U
C13 C 0.7860(2) 0.58947(11) 0.49504(15) 0.0391(4) Uani 1 1 d . .
H13 H 0.7503 0.5454 0.5381 0.047 Uiso 1 1 d R U
F1 F 0.18875(13) 0.87607(6) 0.26164(9) 0.0429(3) Uani 1 1 d . .
B1 B 0.4721(3) 0.64349(12) 0.41192(16) 0.0318(4) Uani 1 1 d . .
N42 N 0.69573(19) 0.85832(9) 0.30905(12) 0.0345(3) Uani 1 1 d . .
H42A H 0.716(3) 0.8012(16) 0.3292(19) 0.066(7) Uiso 1 1 d . .
C42 C 0.7127(3) 0.99229(11) 0.27032(17) 0.0430(5) Uani 1 1 d . .
H42 H 0.7557 1.0473 0.2560 0.052 Uiso 1 1 d R U
N41 N 0.52961(18) 0.88687(8) 0.29132(11) 0.0318(3) Uani 1 1 d . .
C41 C 0.5398(2) 0.96884(10) 0.26731(16) 0.0410(4) Uani 1 1 d . .
H41 H 0.4400 1.0060 0.2501 0.049 Uiso 1 1 d R U
C33 C 0.3870(3) 0.71485(14) 0.57621(15) 0.0467(5) Uani 1 1 d . .
H33 H 0.4105 0.6667 0.6226 0.056 Uiso 1 1 d R U
N32 N 0.40634(18) 0.71718(9) 0.47447(11) 0.0331(3) Uani 1 1 d . .
C32 C 0.3278(3) 0.79224(15) 0.60347(17) 0.0553(6) Uani 1 1 d . .
H32 H 0.3013 0.8088 0.6709 0.066 Uiso 1 1 d R U
N31 N 0.36152(19) 0.79566(9) 0.43371(12) 0.0346(3) Uani 1 1 d . .
C31 C 0.3140(3) 0.84064(13) 0.51219(16) 0.0474(5) Uani 1 1 d . .
H31 H 0.2750 0.8985 0.5062 0.057 Uiso 1 1 d R U
C23 C 0.3668(2) 0.58986(11) 0.22033(15) 0.0369(4) Uani 1 1 d . .
H23 H 0.3801 0.5306 0.2363 0.044 Uiso 1 1 d R U
N22 N 0.39236(18) 0.65267(8) 0.29264(11) 0.0301(3) Uani 1 1 d . .
C22 C 0.3191(3) 0.62369(12) 0.12055(15) 0.0442(5) Uani 1 1 d . .
H22 H 0.2916 0.5940 0.0539 0.053 Uiso 1 1 d R U
N21 N 0.36195(18) 0.72834(8) 0.24025(11) 0.0310(3) Uani 1 1 d . .
C21 C 0.3179(3) 0.71024(12) 0.13708(15) 0.0409(4) Uani 1 1 d . .
H21 H 0.2901 0.7516 0.0813 0.049 Uiso 1 1 d R U
C43 C 0.8096(2) 0.92008(11) 0.29751(15) 0.0390(4) Uani 1 1 d . .
H43 H 0.9355 0.9146 0.3073 0.047 Uiso 1 1 d R U
N11 N 0.77241(18) 0.69534(9) 0.38059(12) 0.0342(3) Uani 1 1 d . .
C11 C 0.9407(2) 0.67566(11) 0.41724(16) 0.0389(4) Uani 1 1 d . .
H11 H 1.0386 0.7038 0.3960 0.047 Uiso 1 1 d R U
C12 C 0.9561(3) 0.60937(12) 0.48967(16) 0.0438(5) Uani 1 1 d . .
H12 H 1.0624 0.5836 0.5276 0.053 Uiso 1 1 d R U
N12 N 0.67564(18) 0.64115(8) 0.42946(11) 0.0295(3) Uani 1 1 d . .

loop_
_atom_site_aniso_label
_atom_site_aniso_U_11
_atom_site_aniso_U_22
_atom_site_aniso_U_33
_atom_site_aniso_U_23
_atom_site_aniso_U_13
_atom_site_aniso_U_12
Be1 0.0275(11) 0.0255(10) 0.0432(12) 0.0008(9) 0.0088(9) 0.0000(8)
C13 0.0398(11) 0.0272(8) 0.0473(11) 0.0083(7) 0.0011(8) 0.0030(7)
F1 0.0304(6) 0.0357(6) 0.0612(7) 0.0025(5) 0.0057(5) 0.0067(4)
B1 0.0298(10) 0.0273(9) 0.0387(10) 0.0038(8) 0.0073(8) -0.0016(7)
N42 0.0281(8) 0.0283(7) 0.0481(9) 0.0044(6) 0.0100(6) 0.0026(6)
C42 0.0399(10) 0.0276(9) 0.0646(13) 0.0011(8) 0.0180(9) -0.0038(7)
N41 0.0284(7) 0.0257(7) 0.0422(8) 0.0001(6) 0.0088(6) 0.0013(5)
C41 0.0371(10) 0.0237(8) 0.0632(12) 0.0019(8) 0.0126(9) 0.0033(7)
C33 0.0483(12) 0.0580(12) 0.0354(10) 0.0051(9) 0.0120(9) 0.0039(9)
N32 0.0287(8) 0.0360(8) 0.0355(8) 0.0036(6) 0.0085(6) 0.0012(6)
C32 0.0606(14) 0.0666(14) 0.0421(11) -0.0095(10) 0.0184(10) 0.0050(11)
N31 0.0339(8) 0.0300(7) 0.0413(8) -0.0019(6) 0.0108(6) 0.0005(6)
C31 0.0511(12) 0.0448(11) 0.0493(12) -0.0111(9) 0.0168(10) 0.0036(9)
C23 0.0311(9) 0.0286(8) 0.0501(11) -0.0069(7) 0.0055(8) -0.0009(7)
N22 0.0269(7) 0.0237(7) 0.0391(8) 0.0007(5) 0.0049(6) -0.0016(5)
C22 0.0471(12) 0.0425(11) 0.0412(10) -0.0099(8) 0.0039(9) -0.0003(8)
N21 0.0295(8) 0.0263(7) 0.0362(8) 0.0034(6) 0.0038(6) 0.0005(5)
C21 0.0434(11) 0.0397(10) 0.0372(10) 0.0026(8) 0.0020(8) 0.0019(8)
C43 0.0294(9) 0.0376(9) 0.0516(11) 0.0017(8) 0.0117(8) -0.0037(7)
N11 0.0290(8) 0.0314(7) 0.0431(8) 0.0064(6) 0.0092(6) 0.0007(6)
C11 0.0266(9) 0.0359(9) 0.0536(11) 0.0012(8) 0.0062(8) 0.0023(7)
C12 0.0339(10) 0.0348(9) 0.0580(12) 0.0041(8) -0.0033(9) 0.0077(8)
N12 0.0301(7) 0.0246(6) 0.0334(7) 0.0026(5) 0.0052(6) 0.0006(5)

loop_
_atom_type_symbol
_atom_type_description
_atom_type_scat_dispersion_real
_atom_type_scat_dispersion_imag
_atom_type_scat_source
C C 0.0033 0.0016 'International Tables Vol C Tables 4.2.6.8 and 6.1.1.4'
H H 0.0000 0.0000 'International Tables Vol C Tables 4.2.6.8 and 6.1.1.4'
N N 0.0061 0.0033 'International Tables Vol C Tables 4.2.6.8 and 6.1.1.4'
B B 0.0013 0.0007 'International Tables Vol C Tables 4.2.6.8 and 6.1.1.4'
Be Be 0.0005 0.0002 'International Tables Vol C Tables 4.2.6.8 and 6.1.1.4'
F F 0.0171 0.0103 'International Tables Vol C Tables 4.2.6.8 and 6.1.1.4'

loop_
_geom_angle_atom_site_label_1
_geom_angle_atom_site_label_2
_geom_angle_atom_site_label_3
_geom_angle
F1 Be1 N31 112.26(14)
F1 Be1 N21 116.06(15)
N31 Be1 N21 102.21(13)
F1 Be1 N41 107.09(14)
N31 Be1 N41 109.44(14)
N21 Be1 N41 109.64(13)
N12 C13 C12 109.12(16)
N22 B1 N12 110.34(14)
N22 B1 N32 109.41(14)
N12 B1 N32 111.58(14)
N41 N42 C43 111.33(14)
C43 C42 C41 105.14(15)
C41 N41 N42 105.58(13)
C41 N41 Be1 130.41(14)
N42 N41 Be1 123.99(13)
N41 C41 C42 110.71(16)
N32 C33 C32 109.09(18)
C33 N32 N31 109.21(14)
C33 N32 B1 126.09(15)
N31 N32 B1 124.69(13)
C33 C32 C31 104.67(17)
C31 N31 N32 106.41(15)
C31 N31 Be1 127.85(15)
N32 N31 Be1 125.41(13)
N31 C31 C32 110.62(18)
N22 C23 C22 109.30(16)
C23 N22 N21 108.64(14)
C23 N22 B1 126.16(14)
N21 N22 B1 124.48(13)
C23 C22 C21 104.62(16)
C21 N21 N22 106.56(13)
C21 N21 Be1 128.17(14)
N22 N21 Be1 124.40(13)
N21 C21 C22 110.88(16)
N42 C43 C42 107.24(16)
C11 N11 N12 106.02(14)
N11 C11 C12 111.30(16)
C13 C12 C11 104.38(16)
C13 N12 N11 109.19(14)
C13 N12 B1 127.40(14)
N11 N12 B1 123.38(13)

loop_
_geom_bond_atom_site_label_1
_geom_bond_atom_site_label_2
_geom_bond_distance
Be1 F1 1.479(2)
Be1 N31 1.726(3)
Be1 N21 1.735(3)
Be1 N41 1.736(2)
C13 N12 1.349(2)
C13 C12 1.365(3)
B1 N22 1.537(2)
B1 N12 1.545(2)
B1 N32 1.552(2)
N42 N41 1.3371(19)
N42 C43 1.340(2)
C42 C43 1.372(3)
C42 C41 1.379(3)
N41 C41 1.337(2)
C33 N32 1.338(2)
C33 C32 1.374(3)
N32 N31 1.363(2)
C32 C31 1.382(3)
N31 C31 1.337(2)
C23 N22 1.345(2)
C23 C22 1.367(3)
N22 N21 1.3683(18)
C22 C21 1.384(3)
N21 C21 1.328(2)
N11 C11 1.330(2)
N11 N12 1.3645(19)
C11 C12 1.388(3)
